data_7711794
loop_
_publ_author_name
'He, Yong'
'Huang, Ying-Ying'
'Fu, Jin-Hui'
'Liu, Yang'
'Wu, Xin-Tao'
'Sheng, Tian-Lu'

_publ_section_title
;
 Influence of the electronic effect of an ancillary ligand on MMCT and
 LMCT in localized cyanide-bridged complexes containing non-innocent
 ligands.
;
_journal_name_full 'Dalton transactions (Cambridge, England : 2003)'
_journal_paper_doi 10.1039/d2dt03048a
_journal_year 2022
_chemical_formula_moiety 'C32 H29 N P2 Ru, C H2 Cl2'
_chemical_formula_sum 'C33 H31 Cl2 N P2 Ru'
_chemical_formula_weight 675.50
_space_group_crystal_system monoclinic
_space_group_IT_number 14
_space_group_name_Hall '-P 2yn'
_space_group_name_H-M_alt 'P 1 21/n 1'
_atom_sites_solution_hydrogens geom
_atom_sites_solution_primary dual
_audit_creation_date 2022-04-15
_audit_creation_method
;
Olex2 1.3
(compiled 2020.11.12 svn.r5f609507 for OlexSys, GUI svn.r6408)
;
_audit_update_record
;
2022-08-20 deposited with the CCDC.	2022-11-15 downloaded from the CCDC.
;
_cell_angle_alpha 90
_cell_angle_beta 90.032(3)
_cell_angle_gamma 90
_cell_formula_units_Z 4
_cell_length_a 12.923(2)
_cell_length_b 9.1065(14)
_cell_length_c 25.677(4)
_cell_measurement_reflns_used 11710
_cell_measurement_temperature 293.0
_cell_measurement_theta_max 34.7
_cell_measurement_theta_min 2.2
_cell_volume 3021.8(8)
_computing_molecular_graphics 'Olex2 1.3 (Dolomanov et al., 2009)'
_computing_publication_material 'Olex2 1.3 (Dolomanov et al., 2009)'
_computing_structure_refinement 'SHELXL 2018/3 (Sheldrick, 2015)'
_computing_structure_solution 'SHELXT 2018/2 (Sheldrick, 2018)'
_diffrn_ambient_temperature 293.0
_diffrn_measured_fraction_theta_full 0.990
_diffrn_measured_fraction_theta_max 0.991
_diffrn_measurement_device_type 'Bruker P4'
_diffrn_measurement_method '\w scans'
_diffrn_radiation_monochromator graphite
_diffrn_radiation_type MoK\a
_diffrn_radiation_wavelength 0.71073
_diffrn_reflns_av_R_equivalents 0.0412
_diffrn_reflns_av_unetI/netI 0.0364
_diffrn_reflns_Laue_measured_fraction_full 0.990
_diffrn_reflns_Laue_measured_fraction_max 0.991
_diffrn_reflns_limit_h_max 15
_diffrn_reflns_limit_h_min -15
_diffrn_reflns_limit_k_max 11
_diffrn_reflns_limit_k_min -10
_diffrn_reflns_limit_l_max 31
_diffrn_reflns_limit_l_min -30
_diffrn_reflns_number 27620
_diffrn_reflns_point_group_measured_fraction_full 0.990
_diffrn_reflns_point_group_measured_fraction_max 0.991
_diffrn_reflns_theta_full 25.242
_diffrn_reflns_theta_max 25.678
_diffrn_reflns_theta_min 2.373
_exptl_absorpt_coefficient_mu 0.825
_exptl_absorpt_correction_type none
_exptl_crystal_colour 'light yellow'
_exptl_crystal_colour_modifier light
_exptl_crystal_colour_primary yellow
_exptl_crystal_density_diffrn 1.485
_exptl_crystal_description block
_exptl_crystal_F_000 1376
_exptl_crystal_size_max 0.25
_exptl_crystal_size_mid 0.25
_exptl_crystal_size_min 0.22
_refine_diff_density_max 1.059
_refine_diff_density_min -0.715
_refine_diff_density_rms 0.066
_refine_ls_extinction_method none
_refine_ls_goodness_of_fit_ref 1.060
_refine_ls_hydrogen_treatment constr
_refine_ls_matrix_type full
_refine_ls_number_parameters 352
_refine_ls_number_reflns 5691
_refine_ls_number_restraints 0
_refine_ls_restrained_S_all 1.060
_refine_ls_R_factor_all 0.0364
_refine_ls_R_factor_gt 0.0337
_refine_ls_shift/su_max 0.003
_refine_ls_shift/su_mean 0.000
_refine_ls_structure_factor_coef Fsqd
_refine_ls_weighting_details 'w=1/[\s^2^(Fo^2^)+(0.0374P)^2^+2.4252P] where P=(Fo^2^+2Fc^2^)/3'
_refine_ls_weighting_scheme calc
_refine_ls_wR_factor_gt 0.0816
_refine_ls_wR_factor_ref 0.0839
_reflns_Friedel_coverage 0.000
_reflns_number_gt 5360
_reflns_number_total 5691
_reflns_threshold_expression 'I > 2\s(I)'
_cod_data_source_file d2dt03048a2.cif
_cod_data_source_block cprudppecn
_cod_database_code 7711794
_shelx_shelxl_version_number 2018/3
_shelx_space_group_comment
;
The symmetry employed for this shelxl refinement is uniquely defined
by the following loop, which should always be used as a source of
symmetry information in preference to the above space-group names.
They are only intended as comments.
;
_shelx_estimated_absorpt_t_max 0.839
_shelx_estimated_absorpt_t_min 0.820
_olex2_refinement_description
;
1. Fixed Uiso
 At 1.2 times of:
  All C(H) groups, All C(H,H) groups
2.a Secondary CH2 refined with riding coordinates:
 C3(H3A,H3B), C2(H2A,H2B), C33(H33A,H33B)
2.b Aromatic/amide H refined with riding coordinates:
 C14(H14), C32(H32), C7(H7), C10(H10), C8(H8), C13(H13), C26(H26), C20(H20),
 C28(H28), C6(H6), C23(H23), C11(H11), C22(H22), C5(H5), C4(H4), C24(H24),
 C31(H31), C12(H12), C30(H30), C19(H19), C16(H16), C25(H25), C18(H18), C29(H29),
  C17(H17)
;
_olex2_submission_special_instructions 'No special instructions were received'

loop_
_space_group_symop_operation_xyz
'x, y, z'
'-x+1/2, y+1/2, -z+1/2'
'-x, -y, -z'
'x-1/2, -y-1/2, z-1/2'

loop_
_atom_site_label
_atom_site_type_symbol
_atom_site_fract_x
_atom_site_fract_y
_atom_site_fract_z
_atom_site_U_iso_or_equiv
_atom_site_adp_type
_atom_site_occupancy
_atom_site_site_symmetry_order
_atom_site_calc_flag
_atom_site_refinement_flags_posn
_atom_site_refinement_flags_adp
_atom_site_refinement_flags_occupancy
_atom_site_disorder_assembly
_atom_site_disorder_group
Ru1 Ru 0.55146(2) 0.82958(2) 0.61743(2) 0.02539(8) Uani 1 1 d . . . . .
P2 P 0.63983(5) 0.61974(7) 0.63477(3) 0.02752(15) Uani 1 1 d . . . . .
P1 P 0.42081(5) 0.66954(7) 0.60258(2) 0.02678(15) Uani 1 1 d . . . . .
Cl2 Cl 0.20399(10) 0.27902(18) 0.62956(5) 0.0982(4) Uani 1 1 d . . . . .
Cl1 Cl 0.07489(12) 0.0679(2) 0.57396(9) 0.1429(7) Uani 1 1 d . . . . .
C1 C 0.5919(2) 0.7990(3) 0.54278(11) 0.0319(6) Uani 1 1 d . . . . .
C9 C 0.33684(19) 0.7000(3) 0.54624(10) 0.0309(5) Uani 1 1 d . . . . .
N1 N 0.6155(2) 0.7849(3) 0.49989(10) 0.0462(6) Uani 1 1 d . . . . .
C21 C 0.62750(19) 0.5420(3) 0.70068(10) 0.0332(6) Uani 1 1 d . . . . .
C27 C 0.7799(2) 0.6075(3) 0.62316(10) 0.0343(6) Uani 1 1 d . . . . .
C14 C 0.2663(2) 0.5930(3) 0.53041(11) 0.0398(6) Uani 1 1 d . . . . .
H14 H 0.268396 0.499895 0.545288 0.048 Uiso 1 1 calc R U . . .
C15 C 0.3237(2) 0.6675(3) 0.65475(10) 0.0319(6) Uani 1 1 d . . . . .
C32 C 0.8267(2) 0.7033(4) 0.58833(13) 0.0443(7) Uani 1 1 d . . . . .
H32 H 0.787299 0.775398 0.572006 0.053 Uiso 1 1 calc R U . . .
C7 C 0.6102(2) 0.9804(3) 0.68039(11) 0.0414(7) Uani 1 1 d . . . . .
H7 H 0.662459 0.953911 0.703463 0.050 Uiso 1 1 calc R U . . .
C10 C 0.3328(2) 0.8369(3) 0.52313(11) 0.0385(6) Uani 1 1 d . . . . .
H10 H 0.380638 0.908531 0.532549 0.046 Uiso 1 1 calc R U . . .
C8 C 0.6246(2) 1.0499(3) 0.63223(11) 0.0423(7) Uani 1 1 d . . . . .
H8 H 0.687754 1.076743 0.617772 0.051 Uiso 1 1 calc R U . . .
C3 C 0.58590(19) 0.4764(3) 0.59214(11) 0.0332(6) Uani 1 1 d . . . . .
H3A H 0.605728 0.495018 0.556310 0.040 Uiso 1 1 calc R U . . .
H3B H 0.612803 0.381139 0.602213 0.040 Uiso 1 1 calc R U . . .
C2 C 0.4677(2) 0.4774(3) 0.59703(11) 0.0350(6) Uani 1 1 d . . . . .
H2A H 0.447043 0.422085 0.627585 0.042 Uiso 1 1 calc R U . . .
H2B H 0.437066 0.431219 0.566670 0.042 Uiso 1 1 calc R U . . .
C13 C 0.1932(2) 0.6249(4) 0.49262(12) 0.0480(8) Uani 1 1 d . . . . .
H13 H 0.147320 0.552477 0.481714 0.058 Uiso 1 1 calc R U . . .
C26 C 0.6286(3) 0.6349(4) 0.74321(12) 0.0481(7) Uani 1 1 d . . . . .
H26 H 0.637690 0.735128 0.738057 0.058 Uiso 1 1 calc R U . . .
C20 C 0.3410(3) 0.5953(4) 0.70114(13) 0.0550(9) Uani 1 1 d . . . . .
H20 H 0.400815 0.539703 0.705350 0.066 Uiso 1 1 calc R U . . .
C28 C 0.8412(2) 0.5031(4) 0.64759(13) 0.0514(8) Uani 1 1 d . . . . .
H28 H 0.811731 0.438611 0.671439 0.062 Uiso 1 1 calc R U . . .
C6 C 0.5036(2) 0.9574(3) 0.68806(12) 0.0460(7) Uani 1 1 d . . . . .
H6 H 0.473022 0.912332 0.716688 0.055 Uiso 1 1 calc R U . . .
C23 C 0.6028(3) 0.3404(4) 0.76026(15) 0.0580(9) Uani 1 1 d . . . . .
H23 H 0.594364 0.240246 0.765863 0.070 Uiso 1 1 calc R U . . .
C11 C 0.2580(2) 0.8685(4) 0.48599(12) 0.0486(7) Uani 1 1 d . . . . .
H11 H 0.255098 0.961453 0.471084 0.058 Uiso 1 1 calc R U . . .
C22 C 0.6145(2) 0.3925(3) 0.70992(13) 0.0467(7) Uani 1 1 d . . . . .
H22 H 0.613590 0.327167 0.682097 0.056 Uiso 1 1 calc R U . . .
C5 C 0.4517(3) 1.0154(3) 0.64414(14) 0.0513(8) Uani 1 1 d . . . . .
H5 H 0.380425 1.015947 0.639048 0.062 Uiso 1 1 calc R U . . .
C4 C 0.5259(3) 1.0722(3) 0.60943(13) 0.0493(8) Uani 1 1 d . . . . .
H4 H 0.512572 1.116161 0.577433 0.059 Uiso 1 1 calc R U . . .
C24 C 0.6035(3) 0.4334(4) 0.80141(14) 0.0579(9) Uani 1 1 d . . . . .
H24 H 0.595116 0.397135 0.835006 0.069 Uiso 1 1 calc R U . . .
C31 C 0.9318(3) 0.6924(4) 0.57767(15) 0.0571(9) Uani 1 1 d . . . . .
H31 H 0.962179 0.756379 0.553932 0.069 Uiso 1 1 calc R U . . .
C12 C 0.1882(2) 0.7625(4) 0.47119(12) 0.0502(8) Uani 1 1 d . . . . .
H12 H 0.137565 0.784258 0.446627 0.060 Uiso 1 1 calc R U . . .
C30 C 0.9910(2) 0.5877(5) 0.60201(16) 0.0646(11) Uani 1 1 d . . . . .
H30 H 1.061397 0.580790 0.594817 0.077 Uiso 1 1 calc R U . . .
C19 C 0.2701(3) 0.6047(5) 0.74172(14) 0.0707(11) Uani 1 1 d . . . . .
H19 H 0.282277 0.554151 0.772580 0.085 Uiso 1 1 calc R U . . .
C16 C 0.2341(2) 0.7512(4) 0.65019(12) 0.0446(7) Uani 1 1 d . . . . .
H16 H 0.220648 0.800882 0.619277 0.054 Uiso 1 1 calc R U . . .
C25 C 0.6166(3) 0.5817(4) 0.79339(13) 0.0605(9) Uani 1 1 d . . . . .
H25 H 0.617384 0.645981 0.821543 0.073 Uiso 1 1 calc R U . . .
C18 C 0.1824(3) 0.6878(4) 0.73661(15) 0.0614(10) Uani 1 1 d . . . . .
H18 H 0.135334 0.694216 0.763883 0.074 Uiso 1 1 calc R U . . .
C29 C 0.9465(3) 0.4940(5) 0.63671(16) 0.0669(11) Uani 1 1 d . . . . .
H29 H 0.986714 0.423413 0.653280 0.080 Uiso 1 1 calc R U . . .
C17 C 0.1648(2) 0.7614(4) 0.69101(14) 0.0557(9) Uani 1 1 d . . . . .
H17 H 0.105654 0.818813 0.687452 0.067 Uiso 1 1 calc R U . . .
C33 C 0.1686(5) 0.1954(8) 0.5715(2) 0.132(3) Uani 1 1 d . . . . .
H33A H 0.146682 0.271606 0.547507 0.159 Uiso 1 1 calc R U . . .
H33B H 0.229839 0.149918 0.556743 0.159 Uiso 1 1 calc R U . . .

loop_
_atom_site_aniso_label
_atom_site_aniso_U_11
_atom_site_aniso_U_22
_atom_site_aniso_U_33
_atom_site_aniso_U_23
_atom_site_aniso_U_13
_atom_site_aniso_U_12
Ru1 0.02999(12) 0.02037(12) 0.02580(12) -0.00213(7) 0.00252(8) -0.00060(7)
P2 0.0283(3) 0.0245(3) 0.0298(3) -0.0017(3) 0.0027(2) 0.0012(2)
P1 0.0283(3) 0.0247(3) 0.0273(3) -0.0008(2) 0.0031(2) -0.0013(2)
Cl2 0.0876(8) 0.1226(11) 0.0845(8) -0.0001(8) -0.0020(6) 0.0131(8)
Cl1 0.0785(9) 0.1193(13) 0.231(2) -0.0197(14) 0.0130(11) -0.0130(8)
C1 0.0339(13) 0.0262(13) 0.0357(15) 0.0004(11) 0.0008(11) -0.0032(10)
C9 0.0307(13) 0.0349(14) 0.0271(13) -0.0017(11) 0.0036(10) -0.0014(11)
N1 0.0565(16) 0.0493(16) 0.0328(14) -0.0023(11) 0.0056(11) -0.0045(12)
C21 0.0290(13) 0.0347(15) 0.0357(14) 0.0061(11) 0.0003(10) 0.0033(11)
C27 0.0321(13) 0.0345(15) 0.0362(14) -0.0108(12) 0.0015(10) -0.0006(11)
C14 0.0408(15) 0.0395(16) 0.0391(15) -0.0029(13) -0.0002(12) -0.0060(12)
C15 0.0342(14) 0.0307(14) 0.0308(13) -0.0025(11) 0.0058(10) -0.0054(10)
C32 0.0387(16) 0.0422(17) 0.0520(18) -0.0051(14) 0.0075(13) -0.0063(13)
C7 0.0560(18) 0.0291(15) 0.0393(16) -0.0111(12) -0.0091(13) -0.0001(13)
C10 0.0419(15) 0.0388(16) 0.0349(15) 0.0010(12) -0.0012(12) -0.0027(12)
C8 0.0593(18) 0.0243(14) 0.0435(16) -0.0087(12) 0.0060(13) -0.0122(13)
C3 0.0346(13) 0.0260(13) 0.0389(15) -0.0039(11) 0.0024(11) 0.0031(10)
C2 0.0388(14) 0.0256(14) 0.0405(15) -0.0039(11) -0.0004(11) -0.0019(11)
C13 0.0392(16) 0.060(2) 0.0443(17) -0.0158(15) -0.0032(13) -0.0085(14)
C26 0.066(2) 0.0409(17) 0.0373(16) 0.0051(13) -0.0006(14) 0.0012(15)
C20 0.059(2) 0.060(2) 0.0455(18) 0.0148(16) 0.0141(15) 0.0164(16)
C28 0.0377(16) 0.059(2) 0.058(2) 0.0024(16) 0.0035(14) 0.0077(14)
C6 0.0615(19) 0.0372(17) 0.0393(16) -0.0125(13) 0.0135(14) -0.0001(14)
C23 0.059(2) 0.048(2) 0.067(2) 0.0251(18) -0.0014(17) -0.0040(15)
C11 0.0527(18) 0.0493(19) 0.0436(17) 0.0083(15) -0.0048(14) 0.0057(15)
C22 0.0533(18) 0.0347(16) 0.0521(18) 0.0067(14) -0.0018(14) -0.0007(13)
C5 0.0453(17) 0.0360(17) 0.073(2) -0.0208(16) -0.0056(15) 0.0135(13)
C4 0.078(2) 0.0214(14) 0.0483(18) -0.0032(13) -0.0167(16) 0.0053(14)
C24 0.0518(19) 0.076(3) 0.0457(19) 0.0274(18) 0.0004(14) 0.0043(17)
C31 0.0427(18) 0.065(2) 0.063(2) -0.0171(18) 0.0146(16) -0.0191(16)
C12 0.0429(17) 0.066(2) 0.0415(17) -0.0022(16) -0.0084(13) 0.0069(15)
C30 0.0284(16) 0.089(3) 0.076(3) -0.028(2) 0.0061(16) -0.0030(17)
C19 0.094(3) 0.073(3) 0.045(2) 0.0213(19) 0.0247(19) 0.012(2)
C16 0.0359(15) 0.055(2) 0.0429(16) 0.0009(14) 0.0059(12) 0.0034(13)
C25 0.080(2) 0.067(2) 0.0345(17) 0.0059(16) -0.0021(16) 0.0090(19)
C18 0.065(2) 0.065(2) 0.055(2) -0.0010(18) 0.0317(17) -0.0037(18)
C29 0.0393(18) 0.088(3) 0.074(3) -0.006(2) 0.0012(17) 0.0173(18)
C17 0.0376(17) 0.071(2) 0.058(2) -0.0048(18) 0.0147(14) 0.0032(16)
C33 0.154(6) 0.132(5) 0.111(5) -0.028(4) 0.057(4) -0.068(4)

loop_
_atom_type_symbol
_atom_type_description
_atom_type_scat_dispersion_real
_atom_type_scat_dispersion_imag
_atom_type_scat_source
C C 0.0033 0.0016 'International Tables Vol C Tables 4.2.6.8 and 6.1.1.4'
H H 0.0000 0.0000 'International Tables Vol C Tables 4.2.6.8 and 6.1.1.4'
Cl Cl 0.1484 0.1585 'International Tables Vol C Tables 4.2.6.8 and 6.1.1.4'
N N 0.0061 0.0033 'International Tables Vol C Tables 4.2.6.8 and 6.1.1.4'
P P 0.1023 0.0942 'International Tables Vol C Tables 4.2.6.8 and 6.1.1.4'
Ru Ru -1.2594 0.8363 'International Tables Vol C Tables 4.2.6.8 and 6.1.1.4'

loop_
_geom_angle_atom_site_label_1
_geom_angle_atom_site_label_2
_geom_angle_atom_site_label_3
_geom_angle
_geom_angle_site_symmetry_1
_geom_angle_site_symmetry_3
_geom_angle_publ_flag
P1 Ru1 P2 82.31(3) . . ?
C1 Ru1 P2 86.51(8) . . ?
C1 Ru1 P1 86.82(8) . . ?
C1 Ru1 C7 133.01(11) . . ?
C1 Ru1 C8 100.10(11) . . ?
C1 Ru1 C6 156.47(11) . . ?
C1 Ru1 C5 123.28(12) . . ?
C1 Ru1 C4 95.02(11) . . ?
C7 Ru1 P2 101.73(8) . . ?
C7 Ru1 P1 139.89(8) . . ?
C8 Ru1 P2 120.43(9) . . ?
C8 Ru1 P1 156.36(9) . . ?
C8 Ru1 C7 36.27(11) . . ?
C6 Ru1 P2 114.66(9) . . ?
C6 Ru1 P1 105.34(9) . . ?
C6 Ru1 C7 36.49(11) . . ?
C6 Ru1 C8 61.08(11) . . ?
C6 Ru1 C4 61.46(12) . . ?
C5 Ru1 P2 150.14(10) . . ?
C5 Ru1 P1 96.24(9) . . ?
C5 Ru1 C7 60.82(12) . . ?
C5 Ru1 C8 61.01(12) . . ?
C5 Ru1 C6 36.83(12) . . ?
C5 Ru1 C4 36.64(13) . . ?
C4 Ru1 P2 157.09(9) . . ?
C4 Ru1 P1 120.59(9) . . ?
C4 Ru1 C7 60.98(11) . . ?
C4 Ru1 C8 36.78(12) . . ?
C21 P2 Ru1 117.38(9) . . ?
C27 P2 Ru1 120.98(10) . . ?
C27 P2 C21 102.20(12) . . ?
C27 P2 C3 103.48(12) . . ?
C3 P2 Ru1 106.86(9) . . ?
C3 P2 C21 103.96(13) . . ?
C9 P1 Ru1 118.56(9) . . ?
C9 P1 C15 99.96(12) . . ?
C9 P1 C2 105.98(12) . . ?
C15 P1 Ru1 113.20(9) . . ?
C15 P1 C2 105.63(12) . . ?
C2 P1 Ru1 112.11(9) . . ?
N1 C1 Ru1 178.4(2) . . ?
C14 C9 P1 120.8(2) . . ?
C10 C9 P1 119.9(2) . . ?
C10 C9 C14 118.8(3) . . ?
C26 C21 P2 119.4(2) . . ?
C26 C21 C22 117.7(3) . . ?
C22 C21 P2 122.9(2) . . ?
C32 C27 P2 119.7(2) . . ?
C28 C27 P2 122.1(2) . . ?
C28 C27 C32 118.2(3) . . ?
C9 C14 H14 119.9 . . ?
C13 C14 C9 120.2(3) . . ?
C13 C14 H14 119.9 . . ?
C20 C15 P1 121.6(2) . . ?
C20 C15 C16 118.0(3) . . ?
C16 C15 P1 120.1(2) . . ?
C27 C32 H32 119.7 . . ?
C27 C32 C31 120.5(3) . . ?
C31 C32 H32 119.7 . . ?
Ru1 C7 H7 122.9 . . ?
C8 C7 Ru1 71.76(16) . . ?
C8 C7 H7 125.6 . . ?
C8 C7 C6 108.7(3) . . ?
C6 C7 Ru1 71.34(16) . . ?
C6 C7 H7 125.6 . . ?
C9 C10 H10 119.8 . . ?
C9 C10 C11 120.5(3) . . ?
C11 C10 H10 119.8 . . ?
Ru1 C8 H8 122.4 . . ?
C7 C8 Ru1 71.97(16) . . ?
C7 C8 H8 126.0 . . ?
C7 C8 C4 108.0(3) . . ?
C4 C8 Ru1 71.35(16) . . ?
C4 C8 H8 126.0 . . ?
P2 C3 H3A 109.9 . . ?
P2 C3 H3B 109.9 . . ?
H3A C3 H3B 108.3 . . ?
C2 C3 P2 108.92(17) . . ?
C2 C3 H3A 109.9 . . ?
C2 C3 H3B 109.9 . . ?
P1 C2 H2A 109.7 . . ?
P1 C2 H2B 109.7 . . ?
C3 C2 P1 109.69(18) . . ?
C3 C2 H2A 109.7 . . ?
C3 C2 H2B 109.7 . . ?
H2A C2 H2B 108.2 . . ?
C14 C13 H13 119.8 . . ?
C12 C13 C14 120.4(3) . . ?
C12 C13 H13 119.8 . . ?
C21 C26 H26 119.3 . . ?
C21 C26 C25 121.4(3) . . ?
C25 C26 H26 119.3 . . ?
C15 C20 H20 119.6 . . ?
C15 C20 C19 120.7(3) . . ?
C19 C20 H20 119.6 . . ?
C27 C28 H28 119.7 . . ?
C27 C28 C29 120.5(3) . . ?
C29 C28 H28 119.7 . . ?
Ru1 C6 H6 121.9 . . ?
C7 C6 Ru1 72.17(16) . . ?
C7 C6 H6 126.4 . . ?
C7 C6 C5 107.3(3) . . ?
C5 C6 Ru1 71.33(17) . . ?
C5 C6 H6 126.4 . . ?
C22 C23 H23 119.6 . . ?
C24 C23 H23 119.6 . . ?
C24 C23 C22 120.9(3) . . ?
C10 C11 H11 119.9 . . ?
C12 C11 C10 120.1(3) . . ?
C12 C11 H11 119.9 . . ?
C21 C22 H22 119.8 . . ?
C23 C22 C21 120.5(3) . . ?
C23 C22 H22 119.8 . . ?
Ru1 C5 H5 122.2 . . ?
C6 C5 Ru1 71.83(16) . . ?
C6 C5 H5 125.7 . . ?
C4 C5 Ru1 71.98(17) . . ?
C4 C5 C6 108.6(3) . . ?
C4 C5 H5 125.7 . . ?
Ru1 C4 H4 122.2 . . ?
C8 C4 Ru1 71.87(16) . . ?
C8 C4 H4 126.3 . . ?
C5 C4 Ru1 71.38(17) . . ?
C5 C4 C8 107.4(3) . . ?
C5 C4 H4 126.3 . . ?
C23 C24 H24 120.1 . . ?
C23 C24 C25 119.8(3) . . ?
C25 C24 H24 120.1 . . ?
C32 C31 H31 119.8 . . ?
C30 C31 C32 120.3(3) . . ?
C30 C31 H31 119.8 . . ?
C13 C12 C11 120.0(3) . . ?
C13 C12 H12 120.0 . . ?
C11 C12 H12 120.0 . . ?
C31 C30 H30 120.1 . . ?
C29 C30 C31 119.8(3) . . ?
C29 C30 H30 120.1 . . ?
C20 C19 H19 119.7 . . ?
C18 C19 C20 120.6(3) . . ?
C18 C19 H19 119.7 . . ?
C15 C16 H16 119.6 . . ?
C17 C16 C15 120.9(3) . . ?
C17 C16 H16 119.6 . . ?
C26 C25 H25 120.1 . . ?
C24 C25 C26 119.7(3) . . ?
C24 C25 H25 120.1 . . ?
C19 C18 H18 120.3 . . ?
C19 C18 C17 119.4(3) . . ?
C17 C18 H18 120.3 . . ?
C28 C29 H29 119.7 . . ?
C30 C29 C28 120.6(4) . . ?
C30 C29 H29 119.7 . . ?
C16 C17 H17 119.7 . . ?
C18 C17 C16 120.5(3) . . ?
C18 C17 H17 119.7 . . ?
Cl2 C33 H33A 107.9 . . ?
Cl2 C33 H33B 107.9 . . ?
Cl1 C33 Cl2 117.4(3) . . ?
Cl1 C33 H33A 107.9 . . ?
Cl1 C33 H33B 107.9 . . ?
H33A C33 H33B 107.2 . . ?

loop_
_geom_bond_atom_site_label_1
_geom_bond_atom_site_label_2
_geom_bond_distance
_geom_bond_site_symmetry_2
_geom_bond_publ_flag
Ru1 P2 2.2700(7) . ?
Ru1 P1 2.2625(7) . ?
Ru1 C1 2.007(3) . ?
Ru1 C7 2.253(3) . ?
Ru1 C8 2.250(3) . ?
Ru1 C6 2.242(3) . ?
Ru1 C5 2.235(3) . ?
Ru1 C4 2.243(3) . ?
P2 C21 1.841(3) . ?
P2 C27 1.838(3) . ?
P2 C3 1.840(3) . ?
P1 C9 1.829(3) . ?
P1 C15 1.836(3) . ?
P1 C2 1.857(3) . ?
Cl2 C33 1.735(6) . ?
Cl1 C33 1.679(6) . ?
C1 N1 1.150(4) . ?
C9 C14 1.394(4) . ?
C9 C10 1.382(4) . ?
C21 C26 1.381(4) . ?
C21 C22 1.392(4) . ?
C27 C32 1.388(4) . ?
C27 C28 1.388(4) . ?
C14 H14 0.9300 . ?
C14 C13 1.385(4) . ?
C15 C20 1.379(4) . ?
C15 C16 1.391(4) . ?
C32 H32 0.9300 . ?
C32 C31 1.390(4) . ?
C7 H7 0.9300 . ?
C7 C8 1.402(4) . ?
C7 C6 1.407(4) . ?
C10 H10 0.9300 . ?
C10 C11 1.388(4) . ?
C8 H8 0.9300 . ?
C8 C4 1.418(4) . ?
C3 H3A 0.9700 . ?
C3 H3B 0.9700 . ?
C3 C2 1.533(4) . ?
C2 H2A 0.9700 . ?
C2 H2B 0.9700 . ?
C13 H13 0.9300 . ?
C13 C12 1.371(5) . ?
C26 H26 0.9300 . ?
C26 C25 1.385(4) . ?
C20 H20 0.9300 . ?
C20 C19 1.391(4) . ?
C28 H28 0.9300 . ?
C28 C29 1.391(4) . ?
C6 H6 0.9300 . ?
C6 C5 1.415(5) . ?
C23 H23 0.9300 . ?
C23 C22 1.385(5) . ?
C23 C24 1.354(5) . ?
C11 H11 0.9300 . ?
C11 C12 1.374(5) . ?
C22 H22 0.9300 . ?
C5 H5 0.9300 . ?
C5 C4 1.408(5) . ?
C4 H4 0.9300 . ?
C24 H24 0.9300 . ?
C24 C25 1.377(5) . ?
C31 H31 0.9300 . ?
C31 C30 1.373(6) . ?
C12 H12 0.9300 . ?
C30 H30 0.9300 . ?
C30 C29 1.362(6) . ?
C19 H19 0.9300 . ?
C19 C18 1.368(5) . ?
C16 H16 0.9300 . ?
C16 C17 1.382(4) . ?
C25 H25 0.9300 . ?
C18 H18 0.9300 . ?
C18 C17 1.368(5) . ?
C29 H29 0.9300 . ?
C17 H17 0.9300 . ?
C33 H33A 0.9700 . ?
C33 H33B 0.9700 . ?

loop_
_geom_torsion_atom_site_label_1
_geom_torsion_atom_site_label_2
_geom_torsion_atom_site_label_3
_geom_torsion_atom_site_label_4
_geom_torsion
_geom_torsion_site_symmetry_1
_geom_torsion_site_symmetry_2
_geom_torsion_site_symmetry_3
_geom_torsion_site_symmetry_4
_geom_torsion_publ_flag
Ru1 P2 C21 C26 -41.4(3) . . . . ?
Ru1 P2 C21 C22 137.1(2) . . . . ?
Ru1 P2 C27 C32 -21.8(3) . . . . ?
Ru1 P2 C27 C28 159.2(2) . . . . ?
Ru1 P2 C3 C2 -49.8(2) . . . . ?
Ru1 P1 C9 C14 169.52(19) . . . . ?
Ru1 P1 C9 C10 -19.2(2) . . . . ?
Ru1 P1 C15 C20 -77.8(3) . . . . ?
Ru1 P1 C15 C16 96.1(2) . . . . ?
Ru1 P1 C2 C3 -12.1(2) . . . . ?
Ru1 C7 C8 C4 62.64(19) . . . . ?
Ru1 C7 C6 C5 -63.1(2) . . . . ?
Ru1 C8 C4 C5 63.0(2) . . . . ?
Ru1 C6 C5 C4 -63.0(2) . . . . ?
Ru1 C5 C4 C8 -63.3(2) . . . . ?
P2 C21 C26 C25 178.1(3) . . . . ?
P2 C21 C22 C23 -178.2(2) . . . . ?
P2 C27 C32 C31 -177.7(2) . . . . ?
P2 C27 C28 C29 178.0(3) . . . . ?
P2 C3 C2 P1 38.2(2) . . . . ?
P1 C9 C14 C13 170.7(2) . . . . ?
P1 C9 C10 C11 -169.6(2) . . . . ?
P1 C15 C20 C19 174.8(3) . . . . ?
P1 C15 C16 C17 -174.1(3) . . . . ?
C9 P1 C15 C20 155.1(3) . . . . ?
C9 P1 C15 C16 -31.0(3) . . . . ?
C9 P1 C2 C3 118.66(19) . . . . ?
C9 C14 C13 C12 -1.3(4) . . . . ?
C9 C10 C11 C12 -1.1(5) . . . . ?
C21 P2 C27 C32 -154.6(2) . . . . ?
C21 P2 C27 C28 26.5(3) . . . . ?
C21 P2 C3 C2 75.0(2) . . . . ?
C21 C26 C25 C24 0.2(5) . . . . ?
C27 P2 C21 C26 93.5(2) . . . . ?
C27 P2 C21 C22 -88.1(3) . . . . ?
C27 P2 C3 C2 -178.55(19) . . . . ?
C27 C32 C31 C30 -0.8(5) . . . . ?
C27 C28 C29 C30 0.2(6) . . . . ?
C14 C9 C10 C11 1.9(4) . . . . ?
C14 C13 C12 C11 2.1(5) . . . . ?
C15 P1 C9 C14 -67.0(2) . . . . ?
C15 P1 C9 C10 104.3(2) . . . . ?
C15 P1 C2 C3 -135.85(19) . . . . ?
C15 C20 C19 C18 -1.0(6) . . . . ?
C15 C16 C17 C18 -0.8(5) . . . . ?
C32 C27 C28 C29 -0.9(5) . . . . ?
C32 C31 C30 C29 0.1(6) . . . . ?
C7 C8 C4 Ru1 -63.04(19) . . . . ?
C7 C8 C4 C5 -0.1(3) . . . . ?
C7 C6 C5 Ru1 63.7(2) . . . . ?
C7 C6 C5 C4 0.7(3) . . . . ?
C10 C9 C14 C13 -0.7(4) . . . . ?
C10 C11 C12 C13 -0.8(5) . . . . ?
C8 C7 C6 Ru1 62.4(2) . . . . ?
C8 C7 C6 C5 -0.7(3) . . . . ?
C3 P2 C21 C26 -159.1(2) . . . . ?
C3 P2 C21 C22 19.3(3) . . . . ?
C3 P2 C27 C32 97.6(2) . . . . ?
C3 P2 C27 C28 -81.3(3) . . . . ?
C2 P1 C9 C14 42.5(2) . . . . ?
C2 P1 C9 C10 -146.2(2) . . . . ?
C2 P1 C15 C20 45.3(3) . . . . ?
C2 P1 C15 C16 -140.9(2) . . . . ?
C26 C21 C22 C23 0.2(5) . . . . ?
C20 C15 C16 C17 0.0(5) . . . . ?
C20 C19 C18 C17 0.3(7) . . . . ?
C28 C27 C32 C31 1.2(5) . . . . ?
C6 C7 C8 Ru1 -62.1(2) . . . . ?
C6 C7 C8 C4 0.5(3) . . . . ?
C6 C5 C4 Ru1 62.9(2) . . . . ?
C6 C5 C4 C8 -0.4(3) . . . . ?
C23 C24 C25 C26 0.2(6) . . . . ?
C22 C21 C26 C25 -0.4(5) . . . . ?
C22 C23 C24 C25 -0.4(5) . . . . ?
C24 C23 C22 C21 0.2(5) . . . . ?
C31 C30 C29 C28 0.3(6) . . . . ?
C19 C18 C17 C16 0.6(6) . . . . ?
C16 C15 C20 C19 0.9(5) . . . . ?
